data_7107984
loop_
_publ_author_name
'Chungsik Kim'
'Tatsuya Uchida'
'Tsutomu Katsuki'

_publ_section_title
;
 Asymmetric olefin aziridination using a newly designed Ru(CO)(salen)
 complex as the catalyst
;
_journal_name_full Chem.Commun.
_journal_page_first 7188
_journal_paper_doi 10.1039/c2cc32997b
_journal_volume 48
_journal_year 2012
_chemical_absolute_configuration ad
_chemical_formula_moiety 'C17 H23 N O2 S Si'
_chemical_formula_sum 'C17 H23 N O2 S Si'
_chemical_formula_weight 333.51
_chemical_name_systematic
;
?
;
_space_group_IT_number 19
_symmetry_cell_setting orthorhombic
_symmetry_space_group_name_Hall 'P 2ac 2ab'
_symmetry_space_group_name_H-M 'P 21 21 21'
_atom_sites_solution_hydrogens difmap
_atom_sites_solution_primary direct
_atom_sites_solution_secondary difmap
_audit_creation_method SHELXL-97
_cell_angle_alpha 90.00
_cell_angle_beta 90.00
_cell_angle_gamma 90.00
_cell_formula_units_Z 4
_cell_length_a 6.0186(10)
_cell_length_b 11.5512(18)
_cell_length_c 24.941(4)
_cell_measurement_reflns_used 9935
_cell_measurement_temperature 100
_cell_measurement_theta_max 27.47
_cell_measurement_theta_min 2.40
_cell_volume 1733.9(5)
_computing_cell_refinement 'Bruker SAINT'
_computing_data_collection 'Bruker APEX2'
_computing_data_reduction 'Bruker SAINT'
_computing_molecular_graphics 'Bruker SHELXTL'
_computing_publication_material 'Bruker SHELXTL'
_computing_structure_refinement 'SHELXL-97 (Sheldrick, 2008)'
_computing_structure_solution 'SHELXS-97 (Sheldrick, 2008)'
_diffrn_ambient_temperature 100
_diffrn_detector_area_resol_mean 8.333
_diffrn_measured_fraction_theta_full 0.999
_diffrn_measured_fraction_theta_max 0.999
_diffrn_measurement_device_type 'Bruker APEX-II CCD'
_diffrn_measurement_method '\f and \w scans'
_diffrn_radiation_monochromator graphite
_diffrn_radiation_source 'rotating-anode X-ray tube'
_diffrn_radiation_type MoK\a
_diffrn_radiation_wavelength 0.71073
_diffrn_reflns_av_R_equivalents 0.0413
_diffrn_reflns_av_sigmaI/netI 0.0307
_diffrn_reflns_limit_h_max 7
_diffrn_reflns_limit_h_min -7
_diffrn_reflns_limit_k_max 14
_diffrn_reflns_limit_k_min -15
_diffrn_reflns_limit_l_max 32
_diffrn_reflns_limit_l_min -32
_diffrn_reflns_number 19254
_diffrn_reflns_theta_full 27.52
_diffrn_reflns_theta_max 27.52
_diffrn_reflns_theta_min 1.63
_exptl_absorpt_coefficient_mu 0.262
_exptl_absorpt_correction_T_max 0.9870
_exptl_absorpt_correction_T_min 0.9617
_exptl_absorpt_correction_type empirical
_exptl_absorpt_process_details
;
SADABS Sheldrick 1996
;
_exptl_crystal_colour colourless
_exptl_crystal_density_diffrn 1.278
_exptl_crystal_density_method 'not measured'
_exptl_crystal_description block
_exptl_crystal_F_000 712
_exptl_crystal_size_max 0.15
_exptl_crystal_size_mid 0.10
_exptl_crystal_size_min 0.05
_refine_diff_density_max 0.351
_refine_diff_density_min -0.225
_refine_diff_density_rms 0.043
_refine_ls_abs_structure_details 'Flack H D (1983), Acta Cryst. A39, 876-881'
_refine_ls_abs_structure_Flack 0.05(6)
_refine_ls_extinction_method none
_refine_ls_goodness_of_fit_ref 1.041
_refine_ls_hydrogen_treatment refall
_refine_ls_matrix_type full
_refine_ls_number_parameters 202
_refine_ls_number_reflns 3960
_refine_ls_number_restraints 0
_refine_ls_restrained_S_all 1.041
_refine_ls_R_factor_all 0.0321
_refine_ls_R_factor_gt 0.0281
_refine_ls_shift/su_max 0.017
_refine_ls_shift/su_mean 0.003
_refine_ls_structure_factor_coef Fsqd
_refine_ls_weighting_details 'calc w=1/[\s^2^(Fo^2^)+(0.0407P)^2^+0.1534P] where P=(Fo^2^+2Fc^2^)/3'
_refine_ls_weighting_scheme calc
_refine_ls_wR_factor_gt 0.0682
_refine_ls_wR_factor_ref 0.0698
_reflns_number_gt 3676
_reflns_number_total 3960
_reflns_threshold_expression >2sigma(I)
_cod_data_source_file c2cc32997b.txt
_cod_data_source_block cs310
_cod_original_sg_symbol_H-M P2(1)2(1)2(1)
_cod_database_code 7107984

loop_
_symmetry_equiv_pos_as_xyz
'x, y, z'
'x+1/2, -y+1/2, -z'
'-x, y+1/2, -z+1/2'
'-x+1/2, -y, z+1/2'

loop_
_atom_site_label
_atom_site_type_symbol
_atom_site_fract_x
_atom_site_fract_y
_atom_site_fract_z
_atom_site_U_iso_or_equiv
_atom_site_adp_type
_atom_site_occupancy
_atom_site_symmetry_multiplicity
_atom_site_calc_flag
_atom_site_refinement_flags
S1 S 0.62775(6) 0.15009(3) 0.112172(14) 0.01670(9) Uani 1 1 d .
Si1 Si 0.60977(7) 0.42181(3) 0.238974(16) 0.01786(10) Uani 1 1 d .
O2 O 0.7032(2) 0.21225(9) 0.06573(4) 0.0252(3) Uani 1 1 d .
O1 O 0.78158(19) 0.07243(10) 0.13730(5) 0.0242(3) Uani 1 1 d .
N1 N 0.3970(2) 0.07437(10) 0.10039(5) 0.0180(3) Uani 1 1 d .
C11 C 0.8530(3) 0.50236(15) 0.26586(7) 0.0284(4) Uani 1 1 d .
H11A H 0.8081 0.5468 0.2965 0.043 Uiso 1 1 calc R
H11B H 0.9099 0.5533 0.2387 0.043 Uiso 1 1 calc R
H11C H 0.9666 0.4485 0.2762 0.043 Uiso 1 1 calc R
C17 C 0.4642(3) 0.34061(15) 0.29285(7) 0.0260(4) Uani 1 1 d .
H17A H 0.3998 0.3943 0.3178 0.039 Uiso 1 1 calc R
H17B H 0.5685 0.2918 0.3112 0.039 Uiso 1 1 calc R
H17C H 0.3491 0.2938 0.2774 0.039 Uiso 1 1 calc R
C10 C 0.4133(3) 0.52326(13) 0.20570(7) 0.0250(4) Uani 1 1 d .
H10A H 0.2911 0.4804 0.1909 0.038 Uiso 1 1 calc R
H10B H 0.4888 0.5638 0.1775 0.038 Uiso 1 1 calc R
H10C H 0.3585 0.5779 0.2315 0.038 Uiso 1 1 calc R
C2 C 0.3321(3) -0.54685(14) 0.05040(6) 0.0222(3) Uani 1 1 d .
H2 H 0.4050 -0.6137 0.0393 0.027 Uiso 1 1 calc R
C12 C 0.2798(3) 0.09366(13) 0.04900(6) 0.0224(3) Uani 1 1 d .
H12A H 0.3385 0.1524 0.0251 0.027 Uiso 1 1 calc R
H12B H 0.1193 0.0865 0.0489 0.027 Uiso 1 1 calc R
C1 C 0.1204(3) -0.55472(13) 0.07416(6) 0.0222(3) Uani 1 1 d .
H1 H 0.0525 -0.6266 0.0780 0.027 Uiso 1 1 calc R
C13 C 0.0142(3) -0.45725(14) 0.09165(6) 0.0213(3) Uani 1 1 d .
H13 H -0.1242 -0.4637 0.1080 0.026 Uiso 1 1 calc R
C15 C 0.0078(3) -0.24303(14) 0.10266(6) 0.0204(3) Uani 1 1 d .
H15 H -0.1286 -0.2471 0.1201 0.025 Uiso 1 1 calc R
C9 C 0.7143(3) 0.31710(14) 0.18681(6) 0.0199(3) Uani 1 1 d .
H9A H 0.7943 0.3596 0.1594 0.024 Uiso 1 1 calc R
H9B H 0.8174 0.2635 0.2034 0.024 Uiso 1 1 calc R
C16 C 0.1036(3) -0.13753(13) 0.09437(6) 0.0196(3) Uani 1 1 d .
H16 H 0.0321 -0.0708 0.1061 0.023 Uiso 1 1 calc R
C3 C 0.4309(3) -0.44159(13) 0.04355(6) 0.0186(3) Uani 1 1 d .
H3 H 0.5706 -0.4375 0.0278 0.022 Uiso 1 1 calc R
C7 C 0.4127(3) -0.01367(12) 0.05657(6) 0.0189(3) Uani 1 1 d .
H7 H 0.5549 -0.0156 0.0374 0.023 Uiso 1 1 calc R
C8 C 0.5262(3) 0.24881(13) 0.16064(6) 0.0186(3) Uani 1 1 d .
H8A H 0.4237 0.3022 0.1436 0.022 Uiso 1 1 calc R
H8B H 0.4454 0.2066 0.1880 0.022 Uiso 1 1 calc R
C6 C 0.3122(3) -0.12901(13) 0.06796(6) 0.0170(3) Uani 1 1 d .
C5 C 0.4188(2) -0.22714(13) 0.05180(6) 0.0172(3) Uani 1 1 d .
H5 H 0.5563 -0.2212 0.0350 0.021 Uiso 1 1 calc R
C14 C 0.1118(3) -0.34649(13) 0.08526(6) 0.0170(3) Uani 1 1 d .
C4 C 0.3238(2) -0.33852(12) 0.06014(6) 0.0159(3) Uani 1 1 d .

loop_
_atom_site_aniso_label
_atom_site_aniso_U_11
_atom_site_aniso_U_22
_atom_site_aniso_U_33
_atom_site_aniso_U_23
_atom_site_aniso_U_13
_atom_site_aniso_U_12
S1 0.01667(17) 0.01506(16) 0.01837(18) -0.00269(14) 0.00107(15) 0.00093(15)
Si1 0.0169(2) 0.0180(2) 0.0187(2) -0.00375(16) 0.00023(17) -0.00048(18)
O2 0.0290(6) 0.0240(6) 0.0226(6) -0.0022(5) 0.0050(5) -0.0048(5)
O1 0.0203(6) 0.0197(5) 0.0326(6) -0.0038(5) -0.0040(5) 0.0039(5)
N1 0.0180(6) 0.0167(6) 0.0193(6) -0.0032(5) -0.0015(5) 0.0003(6)
C11 0.0229(9) 0.0313(9) 0.0310(9) -0.0120(8) -0.0006(8) -0.0012(7)
C17 0.0311(9) 0.0238(8) 0.0231(8) -0.0038(7) 0.0034(7) -0.0017(7)
C10 0.0258(9) 0.0239(8) 0.0253(8) -0.0025(6) -0.0006(7) 0.0043(7)
C2 0.0286(9) 0.0196(7) 0.0185(8) -0.0012(6) -0.0015(7) 0.0045(6)
C12 0.0252(8) 0.0206(8) 0.0216(8) -0.0008(7) -0.0076(7) 0.0001(7)
C1 0.0287(9) 0.0180(7) 0.0200(8) 0.0034(6) -0.0050(7) -0.0055(7)
C13 0.0177(8) 0.0280(9) 0.0183(8) 0.0039(7) -0.0007(6) -0.0039(6)
C15 0.0143(8) 0.0279(8) 0.0191(8) 0.0010(7) 0.0024(6) 0.0008(6)
C9 0.0174(8) 0.0206(8) 0.0218(8) -0.0034(6) 0.0025(6) -0.0006(6)
C16 0.0206(7) 0.0190(7) 0.0191(7) -0.0018(6) 0.0010(6) 0.0058(7)
C3 0.0182(8) 0.0208(8) 0.0169(7) -0.0013(6) 0.0010(6) 0.0018(6)
C7 0.0225(8) 0.0188(7) 0.0155(7) -0.0035(6) -0.0004(6) 0.0001(6)
C8 0.0201(8) 0.0176(7) 0.0182(7) -0.0040(6) 0.0016(6) 0.0026(6)
C6 0.0182(8) 0.0186(8) 0.0141(7) -0.0010(6) -0.0027(6) -0.0016(6)
C5 0.0156(8) 0.0218(7) 0.0141(7) -0.0002(6) 0.0001(6) 0.0000(6)
C14 0.0151(7) 0.0211(7) 0.0148(7) 0.0026(6) -0.0020(6) 0.0003(7)
C4 0.0163(7) 0.0184(7) 0.0131(7) 0.0001(6) -0.0017(5) 0.0010(6)

loop_
_atom_type_symbol
_atom_type_description
_atom_type_scat_dispersion_real
_atom_type_scat_dispersion_imag
_atom_type_scat_source
C C 0.0033 0.0016 'International Tables Vol C Tables 4.2.6.8 and 6.1.1.4'
H H 0.0000 0.0000 'International Tables Vol C Tables 4.2.6.8 and 6.1.1.4'
N N 0.0061 0.0033 'International Tables Vol C Tables 4.2.6.8 and 6.1.1.4'
O O 0.0106 0.0060 'International Tables Vol C Tables 4.2.6.8 and 6.1.1.4'
Si Si 0.0817 0.0704 'International Tables Vol C Tables 4.2.6.8 and 6.1.1.4'
S S 0.1246 0.1234 'International Tables Vol C Tables 4.2.6.8 and 6.1.1.4'

loop_
_geom_angle_atom_site_label_1
_geom_angle_atom_site_label_2
_geom_angle_atom_site_label_3
_geom_angle
O1 S1 O2 117.45(7)
O1 S1 N1 106.67(7)
O2 S1 N1 112.55(7)
O1 S1 C8 109.12(7)
O2 S1 C8 109.74(7)
N1 S1 C8 99.83(7)
C17 Si1 C10 109.93(8)
C17 Si1 C11 111.28(8)
C10 Si1 C11 110.26(8)
C17 Si1 C9 109.43(8)
C10 Si1 C9 107.97(8)
C11 Si1 C9 107.90(8)
C12 N1 C7 59.98(9)
C12 N1 S1 118.07(10)
C7 N1 S1 115.62(10)
Si1 C11 H11A 109.5
Si1 C11 H11B 109.5
H11A C11 H11B 109.5
Si1 C11 H11C 109.5
H11A C11 H11C 109.5
H11B C11 H11C 109.5
Si1 C17 H17A 109.5
Si1 C17 H17B 109.5
H17A C17 H17B 109.5
Si1 C17 H17C 109.5
H17A C17 H17C 109.5
H17B C17 H17C 109.5
Si1 C10 H10A 109.5
Si1 C10 H10B 109.5
H10A C10 H10B 109.5
Si1 C10 H10C 109.5
H10A C10 H10C 109.5
H10B C10 H10C 109.5
C3 C2 C1 120.30(15)
C3 C2 H2 119.9
C1 C2 H2 119.9
N1 C12 C7 60.54(9)
N1 C12 H12A 117.7
C7 C12 H12A 117.7
N1 C12 H12B 117.7
C7 C12 H12B 117.7
H12A C12 H12B 114.8
C13 C1 C2 120.29(14)
C13 C1 H1 119.9
C2 C1 H1 119.9
C1 C13 C14 120.96(15)
C1 C13 H13 119.5
C14 C13 H13 119.5
C16 C15 C14 121.35(14)
C16 C15 H15 119.3
C14 C15 H15 119.3
C8 C9 Si1 112.31(11)
C8 C9 H9A 109.1
Si1 C9 H9A 109.1
C8 C9 H9B 109.1
Si1 C9 H9B 109.1
H9A C9 H9B 107.9
C15 C16 C6 120.38(14)
C15 C16 H16 119.8
C6 C16 H16 119.8
C2 C3 C4 120.97(14)
C2 C3 H3 119.5
C4 C3 H3 119.5
C12 C7 C6 123.42(14)
C12 C7 N1 59.47(9)
C6 C7 N1 116.28(12)
C12 C7 H7 115.3
C6 C7 H7 115.3
N1 C7 H7 115.3
C9 C8 S1 111.66(11)
C9 C8 H8A 109.3
S1 C8 H8A 109.3
C9 C8 H8B 109.3
S1 C8 H8B 109.3
H8A C8 H8B 108.0
C5 C6 C16 119.69(14)
C5 C6 C7 119.71(13)
C16 C6 C7 120.58(13)
C6 C5 C4 121.28(14)
C6 C5 H5 119.4
C4 C5 H5 119.4
C13 C14 C15 122.96(14)
C13 C14 C4 118.63(14)
C15 C14 C4 118.41(13)
C3 C4 C5 122.31(14)
C3 C4 C14 118.82(13)
C5 C4 C14 118.86(13)

loop_
_geom_bond_atom_site_label_1
_geom_bond_atom_site_label_2
_geom_bond_distance
S1 O1 1.4334(12)
S1 O2 1.4366(12)
S1 N1 1.6675(13)
S1 C8 1.7707(15)
Si1 C17 1.8582(17)
Si1 C10 1.8603(17)
Si1 C11 1.8599(17)
Si1 C9 1.8844(16)
N1 C12 1.4797(19)
N1 C7 1.4958(18)
C11 H11A 0.9600
C11 H11B 0.9600
C11 H11C 0.9600
C17 H17A 0.9600
C17 H17B 0.9600
C17 H17C 0.9600
C10 H10A 0.9600
C10 H10B 0.9600
C10 H10C 0.9600
C2 C3 1.364(2)
C2 C1 1.408(2)
C2 H2 0.9300
C12 C7 1.487(2)
C12 H12A 0.9700
C12 H12B 0.9700
C1 C13 1.366(2)
C1 H1 0.9300
C13 C14 1.417(2)
C13 H13 0.9300
C15 C16 1.364(2)
C15 C14 1.417(2)
C15 H15 0.9300
C9 C8 1.526(2)
C9 H9A 0.9700
C9 H9B 0.9700
C16 C6 1.421(2)
C16 H16 0.9300
C3 C4 1.416(2)
C3 H3 0.9300
C7 C6 1.491(2)
C7 H7 0.9800
C8 H8A 0.9700
C8 H8B 0.9700
C6 C5 1.363(2)
C5 C4 1.423(2)
C5 H5 0.9300
C14 C4 1.425(2)
